data_7102561
loop_
_publ_author_name
'Tamm, Matthias'
'Randoll, S\"oren'
'Bannenberg, Thomas'
'Herdtweck, Eberhardt'

_publ_section_title
;
 Titanium complexes with imidazolin-2-iminato ligands.
;
_journal_issue 7
_journal_name_full 'Chemical communications (Cambridge, England)'
_journal_page_first 876
_journal_page_last 877
_journal_paper_doi 10.1039/b401041h
_journal_year 2004
_chemical_formula_moiety 'C14 H29 N3 Si'
_chemical_formula_sum 'C14 H29 N3 Si'
_chemical_formula_weight 267.49
_chemical_name_systematic
;
?
;
_space_group_IT_number 2
_symmetry_cell_setting triclinic
_symmetry_space_group_name_Hall '-P 1'
_symmetry_space_group_name_H-M 'P -1'
_atom_sites_solution_hydrogens difmap
_atom_sites_solution_primary direct
_atom_sites_solution_secondary difmap
_audit_creation_date 24-Oct-03
_audit_creation_method 'PLATON <TABLE ACC> option'
_audit_update_record
;
24-Oct-03 Updated by the Author E.H.
Textwriting by E.H.
Checkcif    OK
14-Jan-04 Updated by the Author E.H.
20-Jan-04 Updated by the Author E.H.
;
_cell_angle_alpha 84.7122(12)
_cell_angle_beta 83.0332(13)
_cell_angle_gamma 63.7546(9)
_cell_formula_units_Z 2
_cell_length_a 9.0758(2)
_cell_length_b 9.4187(2)
_cell_length_c 11.0961(3)
_cell_measurement_reflns_used 3090
_cell_measurement_temperature 173(1)
_cell_measurement_theta_max 25.40
_cell_measurement_theta_min 1.85
_cell_volume 843.66(4)
_computing_cell_refinement 'DENZO (Nonius, 2001b)'
_computing_data_collection 'Kappa-CCD Control Software (Nonius, 2001a)'
_computing_data_reduction 'DENZO (Nonius, 2001b)'
_computing_molecular_graphics 'PLATON (Spek, 2001)'
_computing_publication_material 'PLATON (Spek, 2001)'
_computing_structure_refinement 'SHELXL97 (Sheldrick, 1998)'
_computing_structure_solution 'SIR92 (Altomare, 1994)'
_diffrn_ambient_temperature 173(1)
_diffrn_detector ' CCD plate '
_diffrn_detector_area_resol_mean 18
_diffrn_measured_fraction_theta_full 0.996
_diffrn_measured_fraction_theta_max 0.996
_diffrn_measurement_device ' \k-geometry diffractometer '
_diffrn_measurement_device_type ' Nonius \k-CCD diffractometer'
_diffrn_measurement_method ' phi- and omega-rotation '
_diffrn_radiation_monochromator graphite
_diffrn_radiation_source 'NONIUS FR 591 rotating anode'
_diffrn_radiation_type 'Mo K\a'
_diffrn_radiation_wavelength 0.71073
_diffrn_reflns_av_R_equivalents 0.042
_diffrn_reflns_av_sigmaI/netI 0.0257
_diffrn_reflns_limit_h_max 10
_diffrn_reflns_limit_h_min -10
_diffrn_reflns_limit_k_max 11
_diffrn_reflns_limit_k_min -11
_diffrn_reflns_limit_l_max 13
_diffrn_reflns_limit_l_min -13
_diffrn_reflns_number 18531
_diffrn_reflns_theta_full 25.40
_diffrn_reflns_theta_max 25.40
_diffrn_reflns_theta_min 1.85
_diffrn_standards_decay_% 0
_exptl_absorpt_coefficient_mu 0.130
_exptl_absorpt_correction_T_max 0.965
_exptl_absorpt_correction_T_min 0.955
_exptl_absorpt_correction_type multi-scan
_exptl_absorpt_process_details '(applied during the scaling procedure; Nonius, 2001b)'
_exptl_crystal_colour colourless
_exptl_crystal_density_diffrn 1.053
_exptl_crystal_density_meas ?
_exptl_crystal_density_method none
_exptl_crystal_description fragment
_exptl_crystal_F_000 296
_exptl_crystal_size_max 0.53
_exptl_crystal_size_mid 0.46
_exptl_crystal_size_min 0.35
_refine_diff_density_max 0.481
_refine_diff_density_min -0.241
_refine_diff_density_rms 0.048
_refine_ls_goodness_of_fit_ref 1.149
_refine_ls_hydrogen_treatment refall
_refine_ls_matrix_type full
_refine_ls_number_parameters 279
_refine_ls_number_reflns 3097
_refine_ls_number_restraints 0
_refine_ls_restrained_S_all 1.149
_refine_ls_R_factor_all 0.0524
_refine_ls_R_factor_gt 0.0465
_refine_ls_shift/su_max 0.000
_refine_ls_shift/su_mean 0.000
_refine_ls_structure_factor_coef Fsqd
_refine_ls_weighting_details 'w=1/[\s^2^(Fo^2^)+(Fo^2^)+(0.0549P)^2^+0.5892P] where P=(Fo^2^+2Fc^2^)/3'
_refine_ls_weighting_scheme sigma
_refine_ls_wR_factor_gt 0.1333
_refine_ls_wR_factor_ref 0.1367
_reflns_number_gt 2758
_reflns_number_total 3097
_reflns_threshold_expression I>2\s(I)
_cod_data_source_file b401041h.txt
_cod_data_source_block RANE-4317-173
_cod_depositor_comments
;
The following automatic conversions were performed:
'_symmetry_cell_setting' value 'Triclinic' changed to 'triclinic'
according to '/home/saulius/struct/CIF-dictionaries/cif_core.dic'
dictionary named 'cif_core.dic' version 2.4.1 from 2010-06-29.

Automatic conversion script
Id: cif_fix_enum 1527 2010-12-29 10:47:43Z saulius 

The following automatic conversions were performed:

'_exptl_crystal_density_meas' value 'none' was changed to '?' - the
value is perceived as not measured.

Automatic conversion script
Id: cif_fix_values 3008 2015-01-20 13:52:24Z robertas 
;
_cod_database_code 7102561

loop_
_symmetry_equiv_pos_as_xyz
x,y,z
-x,-y,-z

loop_
_atom_site_aniso_label
_atom_site_aniso_U_11
_atom_site_aniso_U_22
_atom_site_aniso_U_33
_atom_site_aniso_U_23
_atom_site_aniso_U_13
_atom_site_aniso_U_12
Si 0.0291(3) 0.0261(3) 0.0446(4) 0.0002(2) -0.0018(2) -0.0097(3)
N1 0.0305(9) 0.0274(9) 0.0403(10) 0.0004(7) 0.0000(8) -0.0101(8)
N2 0.0312(9) 0.0261(9) 0.0329(9) 0.0001(7) -0.0030(7) -0.0108(7)
N3 0.0279(9) 0.0308(9) 0.0321(9) -0.0016(7) -0.0017(7) -0.0117(7)
C1 0.0317(10) 0.0308(10) 0.0269(10) -0.0014(8) -0.0046(8) -0.0154(9)
C2 0.0329(12) 0.0278(11) 0.0429(12) 0.0003(9) -0.0062(9) -0.0041(9)
C3 0.0278(11) 0.0348(12) 0.0421(12) -0.0032(9) -0.0026(9) -0.0061(9)
C4 0.0408(12) 0.0308(11) 0.0331(11) 0.0026(9) -0.0026(9) -0.0184(10)
C5 0.0568(17) 0.0351(13) 0.0562(16) 0.0104(12) -0.0020(14) -0.0199(12)
C6 0.0452(14) 0.0417(14) 0.0440(13) 0.0005(11) -0.0040(11) -0.0261(12)
C7 0.0496(14) 0.0473(15) 0.0325(12) 0.0010(10) -0.0009(11) -0.0260(12)
C8 0.0356(11) 0.0404(12) 0.0328(11) 0.0011(9) -0.0013(9) -0.0216(10)
C9 0.0456(15) 0.0563(16) 0.0354(12) 0.0098(11) -0.0063(11) -0.0279(13)
C10 0.0467(14) 0.0428(13) 0.0445(13) -0.0011(11) -0.0025(12) -0.0273(12)
C11 0.0408(14) 0.0566(16) 0.0485(15) -0.0030(13) 0.0055(12) -0.0257(13)
C12 0.0465(16) 0.0562(17) 0.0654(19) 0.0096(14) -0.0183(14) -0.0252(14)
C13 0.0473(15) 0.0291(13) 0.079(2) -0.0037(12) -0.0033(15) -0.0136(12)
C14 0.0441(15) 0.0455(16) 0.0674(19) -0.0014(13) 0.0141(14) -0.0092(13)

loop_
_atom_site_label
_atom_site_type_symbol
_atom_site_thermal_displace_type
_atom_site_fract_x
_atom_site_fract_y
_atom_site_fract_z
_atom_site_occupancy
_atom_site_U_iso_or_equiv
Si Si Uani 0.12347(7) 0.84057(7) 0.25932(6) 1.000 0.0344(2)
N1 N Uani 0.3060(2) 0.6861(2) 0.26453(17) 1.000 0.0341(5)
N2 N Uani 0.4735(2) 0.4093(2) 0.30412(16) 1.000 0.0308(5)
N3 N Uani 0.5867(2) 0.5414(2) 0.18475(15) 1.000 0.0307(5)
C1 C Uani 0.4396(3) 0.5593(2) 0.25118(18) 1.000 0.0290(6)
C2 C Uani 0.6367(3) 0.3071(3) 0.2718(2) 1.000 0.0378(7)
C3 C Uani 0.7050(3) 0.3865(3) 0.2000(2) 1.000 0.0376(7)
C4 C Uani 0.3536(3) 0.3675(3) 0.38516(19) 1.000 0.0342(7)
C5 C Uani 0.4370(4) 0.1922(3) 0.4246(3) 1.000 0.0506(9)
C6 C Uani 0.2067(3) 0.3973(3) 0.3156(2) 1.000 0.0412(8)
C7 C Uani 0.3005(3) 0.4656(3) 0.4987(2) 1.000 0.0418(8)
C8 C Uani 0.6141(3) 0.6707(3) 0.11252(19) 1.000 0.0348(7)
C9 C Uani 0.4925(3) 0.7392(3) 0.0152(2) 1.000 0.0442(8)
C10 C Uani 0.5959(3) 0.7962(3) 0.1986(2) 1.000 0.0420(8)
C11 C Uani 0.7889(3) 0.6015(4) 0.0491(3) 1.000 0.0478(9)
C12 C Uani 0.0214(4) 0.8369(4) 0.1237(3) 1.000 0.0546(10)
C13 C Uani 0.1384(4) 1.0337(3) 0.2517(3) 1.000 0.0531(9)
C14 C Uani -0.0233(4) 0.8463(4) 0.3959(3) 1.000 0.0580(10)
H21 H Uiso 0.685(3) 0.197(4) 0.296(2) 1.000 0.053(7)
H31 H Uiso 0.814(4) 0.351(3) 0.164(3) 1.000 0.056(8)
H51 H Uiso 0.475(4) 0.127(4) 0.353(3) 1.000 0.058(8)
H52 H Uiso 0.357(3) 0.164(3) 0.476(2) 1.000 0.044(7)
H53 H Uiso 0.530(4) 0.174(4) 0.474(3) 1.000 0.063(9)
H61 H Uiso 0.240(3) 0.335(4) 0.246(3) 1.000 0.057(8)
H62 H Uiso 0.152(3) 0.508(3) 0.285(2) 1.000 0.045(7)
H63 H Uiso 0.127(3) 0.370(3) 0.369(2) 1.000 0.050(7)
H71 H Uiso 0.256(3) 0.579(4) 0.477(2) 1.000 0.049(7)
H72 H Uiso 0.391(4) 0.438(3) 0.546(3) 1.000 0.053(8)
H73 H Uiso 0.215(3) 0.443(3) 0.549(2) 1.000 0.043(7)
H91 H Uiso 0.379(4) 0.783(3) 0.046(2) 1.000 0.046(7)
H92 H Uiso 0.504(4) 0.652(4) -0.042(3) 1.000 0.067(9)
H93 H Uiso 0.511(3) 0.821(3) -0.035(3) 1.000 0.057(8)
H101 H Uiso 0.683(4) 0.752(3) 0.254(3) 1.000 0.053(8)
H102 H Uiso 0.483(4) 0.841(3) 0.246(3) 1.000 0.053(8)
H103 H Uiso 0.610(3) 0.880(4) 0.151(3) 1.000 0.058(8)
H111 H Uiso 0.869(4) 0.556(3) 0.109(3) 1.000 0.052(8)
H112 H Uiso 0.804(4) 0.686(4) -0.002(3) 1.000 0.059(8)
H113 H Uiso 0.800(3) 0.517(4) -0.010(3) 1.000 0.058(8)
H121 H Uiso -0.002(4) 0.747(4) 0.131(3) 1.000 0.073(10)
H122 H Uiso 0.078(4) 0.846(4) 0.046(3) 1.000 0.077(10)
H123 H Uiso -0.086(5) 0.927(5) 0.121(3) 1.000 0.088(11)
H131 H Uiso 0.208(5) 1.025(5) 0.168(4) 1.000 0.098(12)
H132 H Uiso 0.204(4) 1.033(4) 0.321(3) 1.000 0.065(9)
H133 H Uiso 0.032(4) 1.122(4) 0.258(3) 1.000 0.070(9)
H141 H Uiso -0.042(3) 0.741(4) 0.396(2) 1.000 0.054(8)
H142 H Uiso -0.127(5) 0.952(5) 0.400(3) 1.000 0.086(11)
H143 H Uiso 0.027(4) 0.847(4) 0.474(3) 1.000 0.086(11)

loop_
_atom_type_symbol
_atom_type_description
_atom_type_scat_dispersion_real
_atom_type_scat_dispersion_imag
_atom_type_scat_source
Si Si 0.0817 0.0704 'International Tables Vol C Tables 4.2.6.8 and 6.1.1.4'
N N 0.0061 0.0033 'International Tables Vol C Tables 4.2.6.8 and 6.1.1.4'
H H 0.0000 0.0000 'International Tables Vol C Tables 4.2.6.8 and 6.1.1.4'
C C 0.0033 0.0016 'International Tables Vol C Tables 4.2.6.8 and 6.1.1.4'

loop_
_geom_angle_atom_site_label_1
_geom_angle_atom_site_label_2
_geom_angle_atom_site_label_3
_geom_angle
_geom_angle_publ_flag
N1 Si C12 110.96(13) yes
N1 Si C13 112.26(13) yes
N1 Si C14 112.85(13) yes
C12 Si C13 107.84(15) yes
C12 Si C14 106.34(17) yes
C13 Si C14 106.24(15) yes
Si N1 C1 169.33(18) yes
C1 N2 C2 109.2(2) yes
C1 N2 C4 125.05(19) yes
C2 N2 C4 125.74(19) yes
C1 N3 C3 109.39(18) yes
C1 N3 C8 125.12(18) yes
C3 N3 C8 125.4(2) yes
N1 C1 N2 127.8(2) yes
N1 C1 N3 127.65(19) yes
N2 C1 N3 104.52(17) yes
N2 C2 C3 108.6(2) yes
N3 C3 C2 108.3(2) yes
N2 C4 C5 109.4(2) yes
N2 C4 C6 109.26(18) yes
N2 C4 C7 109.0(2) yes
C5 C4 C6 108.9(2) no
C5 C4 C7 108.5(2) no
C6 C4 C7 111.8(2) no
N3 C8 C9 109.5(2) yes
N3 C8 C10 108.91(17) yes
N3 C8 C11 109.0(2) yes
C9 C8 C10 112.1(2) no
C9 C8 C11 108.3(2) no
C10 C8 C11 109.1(2) no
N2 C2 H21 123.1(18) no
C3 C2 H21 128.2(18) no
N3 C3 H31 122.5(17) no
C2 C3 H31 129.2(17) no
C4 C5 H51 110(2) no
C4 C5 H52 109.3(15) no
C4 C5 H53 109(2) no
H51 C5 H52 108(3) no
H51 C5 H53 112(3) no
H52 C5 H53 108(2) no
C4 C6 H61 111(2) no
C4 C6 H62 111.9(17) no
C4 C6 H63 109.5(15) no
H61 C6 H62 106(2) no
H61 C6 H63 108(2) no
H62 C6 H63 110(2) no
C4 C7 H71 111.2(14) no
C4 C7 H72 111.1(18) no
C4 C7 H73 108.5(14) no
H71 C7 H72 108(2) no
H71 C7 H73 109(2) no
H72 C7 H73 108(3) no
C8 C9 H91 114.6(15) no
C8 C9 H92 112(2) no
C8 C9 H93 110.8(18) no
H91 C9 H92 104(3) no
H91 C9 H93 108(2) no
H92 C9 H93 108(3) no
C8 C10 H101 110.3(16) no
C8 C10 H102 111.5(19) no
C8 C10 H103 108(2) no
H101 C10 H102 111(3) no
H101 C10 H103 107(3) no
H102 C10 H103 109(2) no
C8 C11 H111 110(2) no
C8 C11 H112 109(2) no
C8 C11 H113 108.7(18) no
H111 C11 H112 112(3) no
H111 C11 H113 111(2) no
H112 C11 H113 106(3) no
Si C12 H121 110(2) no
Si C12 H122 115(2) no
Si C12 H123 111(2) no
H121 C12 H122 113(3) no
H121 C12 H123 104(4) no
H122 C12 H123 103(3) no
Si C13 H131 100(2) no
Si C13 H132 108.7(19) no
Si C13 H133 112(2) no
H131 C13 H132 110(3) no
H131 C13 H133 116(3) no
H132 C13 H133 110(3) no
Si C14 H141 106.8(14) no
Si C14 H142 112(2) no
Si C14 H143 110(2) no
H141 C14 H142 117(3) no
H141 C14 H143 110(2) no
H142 C14 H143 101(3) no

loop_
_geom_bond_atom_site_label_1
_geom_bond_atom_site_label_2
_geom_bond_distance
_geom_bond_publ_flag
Si N1 1.6554(19) yes
Si C12 1.871(4) yes
Si C13 1.877(3) yes
Si C14 1.880(4) yes
N1 C1 1.275(3) yes
N2 C1 1.394(2) yes
N2 C2 1.387(3) yes
N2 C4 1.491(3) yes
N3 C1 1.393(3) yes
N3 C3 1.387(3) yes
N3 C8 1.492(3) yes
C2 C3 1.326(4) no
C4 C5 1.527(4) no
C4 C6 1.527(4) no
C4 C7 1.532(3) no
C8 C9 1.527(4) no
C8 C10 1.528(3) no
C8 C11 1.528(4) no
C2 H21 0.96(3) no
C3 H31 0.94(4) no
C5 H51 0.98(3) no
C5 H52 0.98(3) no
C5 H53 1.00(4) no
C6 H61 0.95(3) no
C6 H62 0.98(3) no
C6 H63 0.99(3) no
C7 H71 0.98(3) no
C7 H72 0.95(4) no
C7 H73 0.99(3) no
C9 H91 0.96(3) no
C9 H92 1.05(3) no
C9 H93 0.97(3) no
C10 H101 0.98(4) no
C10 H102 1.02(4) no
C10 H103 0.96(3) no
C11 H111 0.97(4) no
C11 H112 0.98(4) no
C11 H113 1.04(3) no
C12 H121 0.95(4) no
C12 H122 0.97(4) no
C12 H123 0.97(5) no
C13 H131 1.05(5) no
C13 H132 1.03(4) no
C13 H133 0.96(4) no
C14 H141 1.08(3) no
C14 H142 1.02(4) no
C14 H143 1.03(4) no

loop_
_cod_related_entry_id
_cod_related_entry_database
_cod_related_entry_code
1 ChemSpider 9509603
